data_4107295
loop_
_publ_author_name
'Chen Zhang'
'Chandra Kanta De'
'Rudrajit Mal'
'Daniel Seidel'

_publ_section_title
;
 \a-Amination of Nitrogen Heterocycles: Ring-Fused Aminals
;
_journal_name_full 'Journal of the American Chemical Society'
_journal_page_first 416
_journal_page_last 417
_journal_paper_doi 10.1021/ja077473r
_journal_volume 130
_journal_year 2008
_chemical_formula_sum 'C12 H14 Br2 N2'
_chemical_formula_weight 346.07
_chemical_name_systematic
; 
 ? 
;
_space_group_IT_number 14
_symmetry_cell_setting monoclinic
_symmetry_space_group_name_Hall '-P 2yn'
_symmetry_space_group_name_H-M 'P 1 21/n 1'
_atom_sites_solution_hydrogens geom
_atom_sites_solution_primary direct
_atom_sites_solution_secondary difmap
_audit_creation_method SHELXL-97
_cell_angle_alpha 90.00
_cell_angle_beta 108.073(2)
_cell_angle_gamma 90.00
_cell_formula_units_Z 8
_cell_length_a 18.333(2)
_cell_length_b 7.6856(10)
_cell_length_c 18.386(2)
_cell_measurement_reflns_used 7369
_cell_measurement_temperature 100(2)
_cell_measurement_theta_max 30.50
_cell_measurement_theta_min 2.26
_cell_volume 2462.8(5)
_computing_cell_refinement 'Bruker SMART'
_computing_data_collection 'Bruker SMART'
_computing_data_reduction 'Bruker SAINT'
_computing_molecular_graphics 'Bruker SHELXTL'
_computing_publication_material 'Bruker SHELXTL'
_computing_structure_refinement 'SHELXL-97 (Sheldrick, 1997)'
_computing_structure_solution 'SHELXS-97 (Sheldrick, 1990)'
_diffrn_ambient_temperature 100(2)
_diffrn_measured_fraction_theta_full 0.990
_diffrn_measured_fraction_theta_max 0.990
_diffrn_measurement_device_type 'CCD area detector'
_diffrn_measurement_method 'phi and omega scans'
_diffrn_radiation_monochromator graphite
_diffrn_radiation_source 'fine-focus sealed tube'
_diffrn_radiation_type MoK\a
_diffrn_radiation_wavelength 0.71073
_diffrn_reflns_av_R_equivalents 0.0380
_diffrn_reflns_av_sigmaI/netI 0.0378
_diffrn_reflns_limit_h_max 26
_diffrn_reflns_limit_h_min -25
_diffrn_reflns_limit_k_max 10
_diffrn_reflns_limit_k_min -10
_diffrn_reflns_limit_l_max 25
_diffrn_reflns_limit_l_min -26
_diffrn_reflns_number 30071
_diffrn_reflns_theta_full 30.56
_diffrn_reflns_theta_max 30.56
_diffrn_reflns_theta_min 1.89
_exptl_absorpt_coefficient_mu 6.557
_exptl_absorpt_correction_T_max 0.532
_exptl_absorpt_correction_T_min 0.156
_exptl_absorpt_correction_type numerical
_exptl_absorpt_process_details 'Bruker SAINT'
_exptl_crystal_colour colourless
_exptl_crystal_density_diffrn 1.867
_exptl_crystal_description needle
_exptl_crystal_F_000 1360
_exptl_crystal_size_max 0.45
_exptl_crystal_size_mid 0.13
_exptl_crystal_size_min 0.11
_refine_diff_density_max 0.944
_refine_diff_density_min -0.487
_refine_diff_density_rms 0.098
_refine_ls_extinction_method none
_refine_ls_goodness_of_fit_ref 1.007
_refine_ls_hydrogen_treatment mixed
_refine_ls_matrix_type full
_refine_ls_number_parameters 395
_refine_ls_number_reflns 7464
_refine_ls_number_restraints 90
_refine_ls_restrained_S_all 1.001
_refine_ls_R_factor_all 0.0405
_refine_ls_R_factor_gt 0.0317
_refine_ls_shift/su_max 0.001
_refine_ls_shift/su_mean 0.000
_refine_ls_structure_factor_coef Fsqd
_refine_ls_weighting_details 'calc w=1/[\s^2^(Fo^2^)+(0.0290P)^2^+4.0000P] where P=(Fo^2^+2Fc^2^)/3'
_refine_ls_weighting_scheme calc
_refine_ls_wR_factor_gt 0.0745
_refine_ls_wR_factor_ref 0.0773
_reflns_number_gt 6311
_reflns_number_total 7464
_reflns_threshold_expression >2sigma(I)
_cod_data_source_file ja077473r-file003.cif
_cod_data_source_block cheng2br
_cod_original_cell_volume 2462.8(6)
_cod_database_code 4107295

loop_
_symmetry_equiv_pos_as_xyz
'x, y, z'
'-x+1/2, y+1/2, -z+1/2'
'-x, -y, -z'
'x-1/2, -y-1/2, z-1/2'

loop_
_atom_site_label
_atom_site_type_symbol
_atom_site_fract_x
_atom_site_fract_y
_atom_site_fract_z
_atom_site_U_iso_or_equiv
_atom_site_adp_type
_atom_site_occupancy
_atom_site_symmetry_multiplicity
_atom_site_calc_flag
_atom_site_refinement_flags
_atom_site_disorder_assembly
_atom_site_disorder_group
Br1 Br 0.53106(2) 0.48540(4) 0.22396(2) 0.02312(8) Uani 0.9472(10) 1 d PD A 1
Br2 Br 0.40511(4) 0.7559(2) -0.07518(3) 0.01898(12) Uani 0.9472(10) 1 d PD A 1
N1 N 0.25965(13) 0.7888(3) -0.02399(14) 0.0154(4) Uani 0.9472(10) 1 d PD A 1
H1N H 0.265(2) 0.864(4) -0.0554(17) 0.023 Uiso 0.9472(10) 1 d PD A 1
N2 N 0.17527(13) 0.6827(3) 0.04162(13) 0.0149(4) Uani 0.9472(10) 1 d PD A 1
C1 C 0.44710(16) 0.5809(4) 0.14616(16) 0.0173(5) Uani 0.9472(10) 1 d PD A 1
C2 C 0.45681(16) 0.6330(4) 0.07789(16) 0.0168(5) Uani 0.9472(10) 1 d PD A 1
H2 H 0.5052 0.6222 0.0695 0.020 Uiso 0.9472(10) 1 calc PR A 1
C3 C 0.39407(16) 0.7017(3) 0.02171(15) 0.0149(5) Uani 0.9472(10) 1 d PD A 1
C4 C 0.32217(15) 0.7242(3) 0.03250(15) 0.0139(5) Uani 0.9472(10) 1 d PD A 1
C5 C 0.31444(15) 0.6668(3) 0.10242(15) 0.0143(5) Uani 0.9472(10) 1 d PD A 1
C6 C 0.37619(16) 0.5952(4) 0.15841(16) 0.0166(5) Uani 0.9472(10) 1 d PD A 1
H6 H 0.3701 0.5558 0.2051 0.020 Uiso 0.9472(10) 1 calc PR A 1
C7 C 0.18832(15) 0.8232(3) -0.00722(16) 0.0143(5) Uani 0.9472(10) 1 d PD A 1
H7 H 0.1923 0.9368 0.0202 0.017 Uiso 0.9472(10) 1 calc PR A 1
C8 C 0.12335(16) 0.8319(3) -0.08244(16) 0.0162(5) Uani 0.9472(10) 1 d PD A 1
H8A H 0.1219 0.7223 -0.1112 0.019 Uiso 0.9472(10) 1 calc PR A 1
H8B H 0.1330 0.9287 -0.1138 0.019 Uiso 0.9472(10) 1 calc PR A 1
C9 C 0.04628(16) 0.8594(4) -0.06909(18) 0.0193(6) Uani 0.9472(10) 1 d PD A 1
H9A H 0.0045 0.8555 -0.1185 0.023 Uiso 0.9472(10) 1 calc PR A 1
H9B H 0.0452 0.9748 -0.0455 0.023 Uiso 0.9472(10) 1 calc PR A 1
C10 C 0.03467(16) 0.7161(4) -0.01618(18) 0.0202(6) Uani 0.9472(10) 1 d PD A 1
H10A H -0.0134 0.7379 -0.0038 0.024 Uiso 0.9472(10) 1 calc PR A 1
H10B H 0.0298 0.6024 -0.0425 0.024 Uiso 0.9472(10) 1 calc PR A 1
C11 C 0.10185(15) 0.7104(4) 0.05727(17) 0.0179(6) Uani 0.9472(10) 1 d PD A 1
H11A H 0.1042 0.8212 0.0854 0.022 Uiso 0.9472(10) 1 calc PR A 1
H11B H 0.0938 0.6150 0.0902 0.022 Uiso 0.9472(10) 1 calc PR A 1
C12 C 0.23759(15) 0.6856(4) 0.11486(15) 0.0153(5) Uani 0.9472(10) 1 d PD A 1
H12A H 0.2302 0.5895 0.1477 0.018 Uiso 0.9472(10) 1 calc PR A 1
H12B H 0.2359 0.7967 0.1416 0.018 Uiso 0.9472(10) 1 calc PR A 1
Br1B Br 0.5252(4) 1.0207(9) 0.2275(4) 0.0342(17) Uiso 0.0528(10) 1 d PD A 2
Br2B Br 0.4083(10) 0.744(4) -0.0715(7) 0.030 Uiso 0.0528(10) 1 d PD A 2
N1B N 0.2610(8) 0.705(4) -0.0240(10) 0.030 Uiso 0.0528(10) 1 d PD A 2
H1NB H 0.2664 0.6459 -0.0584 0.045 Uiso 0.0528(10) 1 d P A 2
N2B N 0.1754(7) 0.792(3) 0.0438(12) 0.030 Uiso 0.0528(10) 1 d PD A 2
C1B C 0.4429(7) 0.926(5) 0.1477(9) 0.030 Uiso 0.0528(10) 1 d PD A 2
C2B C 0.4548(11) 0.875(6) 0.0802(12) 0.030 Uiso 0.0528(10) 1 d PD A 2
H2B H 0.5029 0.8939 0.0720 0.036 Uiso 0.0528(10) 1 calc PR A 2
C3B C 0.3948(9) 0.796(4) 0.0246(9) 0.030 Uiso 0.0528(10) 1 d PD A 2
C4B C 0.3231(8) 0.765(4) 0.0345(9) 0.030 Uiso 0.0528(10) 1 d PD A 2
C5B C 0.3144(7) 0.812(4) 0.1052(8) 0.030 Uiso 0.0528(10) 1 d PD A 2
C6B C 0.3723(8) 0.900(5) 0.1595(12) 0.030 Uiso 0.0528(10) 1 d PD A 2
H6B H 0.3638 0.9432 0.2046 0.036 Uiso 0.0528(10) 1 calc PR A 2
C7B C 0.1899(7) 0.661(3) -0.0085(10) 0.030 Uiso 0.0528(10) 1 d PD A 2
H7B H 0.1949 0.5436 0.0158 0.036 Uiso 0.0528(10) 1 calc PR A 2
C8B C 0.1251(9) 0.659(4) -0.0840(11) 0.030 Uiso 0.0528(10) 1 d PD A 2
H8C H 0.1357 0.5684 -0.1178 0.036 Uiso 0.0528(10) 1 calc PR A 2
H8D H 0.1227 0.7727 -0.1097 0.036 Uiso 0.0528(10) 1 calc PR A 2
C9B C 0.0482(8) 0.621(5) -0.0717(14) 0.030 Uiso 0.0528(10) 1 d PD A 2
H9C H 0.0482 0.5022 -0.0512 0.036 Uiso 0.0528(10) 1 calc PR A 2
H9D H 0.0065 0.6295 -0.1210 0.036 Uiso 0.0528(10) 1 calc PR A 2
C10B C 0.0352(7) 0.754(5) -0.0152(18) 0.030 Uiso 0.0528(10) 1 d PD A 2
H10C H 0.0293 0.8716 -0.0384 0.036 Uiso 0.0528(10) 1 calc PR A 2
H10D H -0.0127 0.7255 -0.0036 0.036 Uiso 0.0528(10) 1 calc PR A 2
C11B C 0.1023(8) 0.754(5) 0.0585(15) 0.030 Uiso 0.0528(10) 1 d PD A 2
H11C H 0.0932 0.8429 0.0938 0.036 Uiso 0.0528(10) 1 calc PR A 2
H11D H 0.1056 0.6392 0.0835 0.036 Uiso 0.0528(10) 1 calc PR A 2
C12B C 0.2377(8) 0.783(4) 0.1170(10) 0.030 Uiso 0.0528(10) 1 d PD A 2
H12C H 0.2373 0.6673 0.1406 0.036 Uiso 0.0528(10) 1 calc PR A 2
H12D H 0.2293 0.8722 0.1524 0.036 Uiso 0.0528(10) 1 calc PR A 2
Br3 Br 0.47410(2) -0.02585(4) 0.27578(2) 0.02158(7) Uani 0.9472(10) 1 d PD A 1
Br4 Br 0.17277(2) 0.23419(9) 0.15354(4) 0.01828(11) Uani 0.9472(10) 1 d PD A 1
N3 N 0.22322(13) 0.2827(3) 0.00823(13) 0.0153(4) Uani 0.9472(10) 1 d PD A 1
H3N H 0.1933(17) 0.358(4) 0.017(2) 0.023 Uiso 0.9472(10) 1 d PD A 1
N4 N 0.29266(13) 0.1965(3) -0.07600(13) 0.0143(4) Uani 0.9472(10) 1 d PD A 1
C13 C 0.39633(16) 0.0737(4) 0.19277(16) 0.0161(5) Uani 0.9472(10) 1 d PD A 1
C14 C 0.32672(17) 0.1175(4) 0.20254(16) 0.0174(5) Uani 0.9472(10) 1 d PD A 1
H14 H 0.3181 0.1003 0.2504 0.021 Uiso 0.9472(10) 1 calc PR A 1
C15 C 0.26984(15) 0.1869(3) 0.14096(16) 0.0149(5) Uani 0.9472(10) 1 d PD A 1
C16 C 0.28088(15) 0.2185(3) 0.07006(15) 0.0134(5) Uani 0.9472(10) 1 d PD A 1
C17 C 0.35256(15) 0.1714(3) 0.06257(15) 0.0139(5) Uani 0.9472(10) 1 d PD A 1
C18 C 0.40945(16) 0.0988(3) 0.12340(16) 0.0158(5) Uani 0.9472(10) 1 d PD A 1
H18 H 0.4573 0.0665 0.1174 0.019 Uiso 0.9472(10) 1 calc PR A 1
C19 C 0.24024(15) 0.3271(3) -0.06216(15) 0.0139(5) Uani 0.9472(10) 1 d PD A 1
H19 H 0.2649 0.4445 -0.0567 0.017 Uiso 0.9472(10) 1 calc PR A 1
C20 C 0.16499(16) 0.3308(4) -0.12682(15) 0.0157(5) Uani 0.9472(10) 1 d PD A 1
H20A H 0.1310 0.4208 -0.1162 0.019 Uiso 0.9472(10) 1 calc PR A 1
H20B H 0.1391 0.2168 -0.1301 0.019 Uiso 0.9472(10) 1 calc PR A 1
C21 C 0.17862(18) 0.3705(4) -0.20293(17) 0.0199(6) Uani 0.9472(10) 1 d PD A 1
H21A H 0.1296 0.3629 -0.2451 0.024 Uiso 0.9472(10) 1 calc PR A 1
H21B H 0.1990 0.4900 -0.2021 0.024 Uiso 0.9472(10) 1 calc PR A 1
C22 C 0.23547(19) 0.2405(5) -0.21603(16) 0.0212(6) Uani 0.9472(10) 1 d PD A 1
H22A H 0.2481 0.2721 -0.2630 0.025 Uiso 0.9472(10) 1 calc PR A 1
H22B H 0.2122 0.1230 -0.2235 0.025 Uiso 0.9472(10) 1 calc PR A 1
C23 C 0.30877(17) 0.2380(4) -0.14789(16) 0.0188(6) Uani 0.9472(10) 1 d PD A 1
H23A H 0.3445 0.1503 -0.1570 0.023 Uiso 0.9472(10) 1 calc PR A 1
H23B H 0.3340 0.3532 -0.1430 0.023 Uiso 0.9472(10) 1 calc PR A 1
C24 C 0.36535(16) 0.2041(4) -0.01324(15) 0.0153(5) Uani 0.9472(10) 1 d PD A 1
H24A H 0.3891 0.3200 -0.0126 0.018 Uiso 0.9472(10) 1 calc PR A 1
H24B H 0.4011 0.1156 -0.0217 0.018 Uiso 0.9472(10) 1 calc PR A 1
Br3B Br 0.4726(4) 0.5140(8) 0.2830(4) 0.0337(17) Uiso 0.0528(10) 1 d PD A 2
Br4B Br 0.1716(5) 0.258(3) 0.1543(9) 0.030 Uiso 0.0528(10) 1 d PD A 2
N3B N 0.2262(10) 0.205(4) 0.0120(8) 0.030 Uiso 0.0528(10) 1 d PD A 2
H3NB H 0.1906 0.1524 0.0188 0.045 Uiso 0.0528(10) 1 d P A 2
N4B N 0.2949(13) 0.303(3) -0.0710(7) 0.030 Uiso 0.0528(10) 1 d PD A 2
C13B C 0.3947(9) 0.423(5) 0.1977(7) 0.030 Uiso 0.0528(10) 1 d PD A 2
C14B C 0.3262(11) 0.369(6) 0.2073(9) 0.030 Uiso 0.0528(10) 1 d PD A 2
H14B H 0.3176 0.3796 0.2555 0.036 Uiso 0.0528(10) 1 calc PR A 2
C15B C 0.2705(8) 0.298(4) 0.1451(8) 0.030 Uiso 0.0528(10) 1 d PD A 2
C16B C 0.2830(9) 0.268(4) 0.0747(8) 0.030 Uiso 0.0528(10) 1 d PD A 2
C17B C 0.3540(9) 0.323(4) 0.0678(8) 0.030 Uiso 0.0528(10) 1 d PD A 2
C18B C 0.4087(14) 0.402(7) 0.1285(9) 0.030 Uiso 0.0528(10) 1 d PD A 2
H18B H 0.4556 0.4417 0.1226 0.036 Uiso 0.0528(10) 1 calc PR A 2
C19B C 0.2439(10) 0.167(3) -0.0587(7) 0.030 Uiso 0.0528(10) 1 d PD A 2
H19B H 0.2700 0.0517 -0.0543 0.036 Uiso 0.0528(10) 1 calc PR A 2
C20B C 0.1689(11) 0.162(5) -0.1236(9) 0.030 Uiso 0.0528(10) 1 d PD A 2
H20C H 0.1416 0.2743 -0.1258 0.036 Uiso 0.0528(10) 1 calc PR A 2
H20D H 0.1359 0.0687 -0.1140 0.036 Uiso 0.0528(10) 1 calc PR A 2
C21B C 0.1832(14) 0.130(5) -0.1999(8) 0.030 Uiso 0.0528(10) 1 d PD A 2
H21C H 0.2050 0.0120 -0.2002 0.036 Uiso 0.0528(10) 1 calc PR A 2
H21D H 0.1342 0.1365 -0.2422 0.036 Uiso 0.0528(10) 1 calc PR A 2
C22B C 0.2386(19) 0.265(6) -0.2115(7) 0.030 Uiso 0.0528(10) 1 d PD A 2
H22C H 0.2139 0.3814 -0.2179 0.036 Uiso 0.0528(10) 1 calc PR A 2
H22D H 0.2517 0.2385 -0.2586 0.036 Uiso 0.0528(10) 1 calc PR A 2
C23B C 0.3117(16) 0.269(6) -0.1432(8) 0.030 Uiso 0.0528(10) 1 d PD A 2
H23C H 0.3383 0.1554 -0.1394 0.036 Uiso 0.0528(10) 1 calc PR A 2
H23D H 0.3465 0.3601 -0.1512 0.036 Uiso 0.0528(10) 1 calc PR A 2
C24B C 0.3675(10) 0.297(5) -0.0081(8) 0.030 Uiso 0.0528(10) 1 d PD A 2
H24C H 0.4023 0.3890 -0.0156 0.036 Uiso 0.0528(10) 1 calc PR A 2
H24D H 0.3925 0.1831 -0.0084 0.036 Uiso 0.0528(10) 1 calc PR A 2

loop_
_atom_site_aniso_label
_atom_site_aniso_U_11
_atom_site_aniso_U_22
_atom_site_aniso_U_33
_atom_site_aniso_U_23
_atom_site_aniso_U_13
_atom_site_aniso_U_12
Br1 0.01962(14) 0.03068(16) 0.01633(14) -0.00005(11) 0.00159(11) 0.00775(12)
Br2 0.01995(16) 0.0227(3) 0.01701(14) 0.00210(16) 0.00974(12) 0.00145(16)
N1 0.0144(11) 0.0168(11) 0.0159(11) 0.0037(9) 0.0060(9) -0.0002(9)
N2 0.0146(11) 0.0148(10) 0.0168(11) 0.0013(9) 0.0068(9) -0.0005(8)
C1 0.0164(13) 0.0172(12) 0.0159(13) -0.0021(10) 0.0016(10) 0.0022(10)
C2 0.0150(12) 0.0181(12) 0.0181(13) -0.0035(10) 0.0065(10) 0.0007(10)
C3 0.0179(12) 0.0144(11) 0.0137(12) -0.0022(9) 0.0066(10) -0.0026(10)
C4 0.0140(11) 0.0131(12) 0.0149(12) -0.0029(9) 0.0048(9) -0.0019(9)
C5 0.0158(12) 0.0137(11) 0.0138(12) -0.0031(9) 0.0053(10) -0.0017(9)
C6 0.0190(13) 0.0163(12) 0.0140(12) -0.0029(10) 0.0045(10) -0.0008(10)
C7 0.0133(12) 0.0111(11) 0.0191(13) -0.0007(9) 0.0062(10) -0.0016(9)
C8 0.0172(13) 0.0136(11) 0.0171(13) 0.0014(10) 0.0043(10) -0.0001(10)
C9 0.0144(13) 0.0177(12) 0.0249(15) 0.0019(11) 0.0047(11) 0.0014(10)
C10 0.0146(13) 0.0222(15) 0.0242(14) -0.0015(12) 0.0068(11) -0.0024(11)
C11 0.0144(12) 0.0219(14) 0.0188(13) -0.0008(11) 0.0070(10) -0.0015(10)
C12 0.0156(12) 0.0183(12) 0.0129(12) 0.0010(10) 0.0058(10) -0.0012(10)
Br3 0.01692(14) 0.02743(15) 0.01755(14) 0.00469(11) 0.00121(11) 0.00143(11)
Br4 0.01614(13) 0.0220(3) 0.01925(13) 0.00157(15) 0.00920(10) 0.00203(12)
N3 0.0158(11) 0.0175(11) 0.0138(10) 0.0006(9) 0.0062(8) 0.0043(9)
N4 0.0153(10) 0.0143(10) 0.0140(10) -0.0026(8) 0.0057(8) -0.0006(8)
C13 0.0147(12) 0.0160(12) 0.0157(13) 0.0016(10) 0.0021(10) -0.0009(10)
C14 0.0216(14) 0.0175(12) 0.0138(12) -0.0014(10) 0.0067(11) -0.0020(10)
C15 0.0146(12) 0.0151(12) 0.0158(12) -0.0004(10) 0.0060(10) -0.0005(10)
C16 0.0148(12) 0.0109(11) 0.0153(12) -0.0028(9) 0.0059(9) -0.0010(9)
C17 0.0144(12) 0.0128(11) 0.0150(12) -0.0023(9) 0.0052(10) -0.0019(9)
C18 0.0147(12) 0.0148(12) 0.0179(13) -0.0025(10) 0.0048(10) -0.0023(10)
C19 0.0166(12) 0.0116(11) 0.0143(12) -0.0006(9) 0.0060(10) -0.0005(9)
C20 0.0173(13) 0.0143(11) 0.0152(12) -0.0004(10) 0.0043(10) 0.0003(10)
C21 0.0234(14) 0.0210(13) 0.0151(13) 0.0034(11) 0.0059(11) 0.0038(11)
C22 0.0262(15) 0.0247(16) 0.0140(12) -0.0007(11) 0.0079(11) 0.0002(12)
C23 0.0212(13) 0.0229(15) 0.0140(12) -0.0003(11) 0.0081(10) 0.0009(11)
C24 0.0152(12) 0.0170(12) 0.0144(12) -0.0012(10) 0.0057(10) -0.0003(10)

loop_
_atom_type_symbol
_atom_type_description
_atom_type_scat_dispersion_real
_atom_type_scat_dispersion_imag
_atom_type_scat_source
C C 0.0033 0.0016 'International Tables Vol C Tables 4.2.6.8 and 6.1.1.4'
H H 0.0000 0.0000 'International Tables Vol C Tables 4.2.6.8 and 6.1.1.4'
N N 0.0061 0.0033 'International Tables Vol C Tables 4.2.6.8 and 6.1.1.4'
Br Br -0.2901 2.4595 'International Tables Vol C Tables 4.2.6.8 and 6.1.1.4'

loop_
_geom_angle_atom_site_label_1
_geom_angle_atom_site_label_2
_geom_angle_atom_site_label_3
_geom_angle
C4 N1 C7 119.8(2)
C4 N1 H1N 121(3)
C7 N1 H1N 109(3)
C7 N2 C12 108.7(2)
C7 N2 C11 110.1(2)
C12 N2 C11 108.4(2)
C2 C1 C6 121.0(3)
C2 C1 Br1 119.7(2)
C6 C1 Br1 119.3(2)
C1 C2 C3 118.4(3)
C1 C2 H2 120.8
C3 C2 H2 120.8
C2 C3 C4 122.6(2)
C2 C3 Br2 118.4(2)
C4 C3 Br2 118.9(2)
N1 C4 C3 122.4(2)
N1 C4 C5 120.4(2)
C3 C4 C5 117.1(2)
C6 C5 C4 120.8(2)
C6 C5 C12 120.9(2)
C4 C5 C12 118.3(2)
C5 C6 C1 120.0(3)
C5 C6 H6 120.0
C1 C6 H6 120.0
N1 C7 N2 108.8(2)
N1 C7 C8 108.5(2)
N2 C7 C8 111.0(2)
N1 C7 H7 109.5
N2 C7 H7 109.5
C8 C7 H7 109.5
C7 C8 C9 111.3(2)
C7 C8 H8A 109.4
C9 C8 H8A 109.4
C7 C8 H8B 109.4
C9 C8 H8B 109.4
H8A C8 H8B 108.0
C8 C9 C10 108.8(2)
C8 C9 H9A 109.9
C10 C9 H9A 109.9
C8 C9 H9B 109.9
C10 C9 H9B 109.9
H9A C9 H9B 108.3
C11 C10 C9 110.6(2)
C11 C10 H10A 109.5
C9 C10 H10A 109.5
C11 C10 H10B 109.5
C9 C10 H10B 109.5
H10A C10 H10B 108.1
N2 C11 C10 111.6(2)
N2 C11 H11A 109.3
C10 C11 H11A 109.3
N2 C11 H11B 109.3
C10 C11 H11B 109.3
H11A C11 H11B 108.0
N2 C12 C5 111.0(2)
N2 C12 H12A 109.4
C5 C12 H12A 109.4
N2 C12 H12B 109.4
C5 C12 H12B 109.4
H12A C12 H12B 108.0
C4B N1B C7B 119.8(3)
C4B N1B H1NB 121.5(12)
C7B N1B H1NB 110.8(14)
C7B N2B C12B 108.7(3)
C7B N2B C11B 110.1(3)
C12B N2B C11B 108.4(3)
C2B C1B C6B 120.9(3)
C2B C1B Br1B 119.7(3)
C6B C1B Br1B 119.3(3)
C1B C2B C3B 118.4(3)
C1B C2B H2B 120.8
C3B C2B H2B 120.8
C2B C3B C4B 122.6(3)
C2B C3B Br2B 118.4(3)
C4B C3B Br2B 118.9(3)
N1B C4B C3B 122.4(3)
N1B C4B C5B 120.3(3)
C3B C4B C5B 117.1(3)
C6B C5B C4B 120.7(3)
C6B C5B C12B 120.8(3)
C4B C5B C12B 118.2(3)
C5B C6B C1B 119.9(3)
C5B C6B H6B 120.0
C1B C6B H6B 120.0
N1B C7B N2B 108.8(3)
N1B C7B C8B 108.5(3)
N2B C7B C8B 110.9(3)
N1B C7B H7B 109.5
N2B C7B H7B 109.5
C8B C7B H7B 109.5
C7B C8B C9B 111.3(3)
C7B C8B H8C 109.4
C9B C8B H8C 109.4
C7B C8B H8D 109.4
C9B C8B H8D 109.4
H8C C8B H8D 108.0
C8B C9B C10B 108.8(3)
C8B C9B H9C 109.9
C10B C9B H9C 109.9
C8B C9B H9D 109.9
C10B C9B H9D 109.9
H9C C9B H9D 108.3
C11B C10B C9B 110.6(3)
C11B C10B H10C 109.5
C9B C10B H10C 109.5
C11B C10B H10D 109.5
C9B C10B H10D 109.5
H10C C10B H10D 108.1
N2B C11B C10B 111.5(3)
N2B C11B H11C 109.3
C10B C11B H11C 109.3
N2B C11B H11D 109.3
C10B C11B H11D 109.3
H11C C11B H11D 108.0
N2B C12B C5B 110.9(3)
N2B C12B H12C 109.5
C5B C12B H12C 109.5
N2B C12B H12D 109.5
C5B C12B H12D 109.5
H12C C12B H12D 108.0
C16 N3 C19 119.5(2)
C16 N3 H3N 117(3)
C19 N3 H3N 110(3)
C19 N4 C24 108.7(2)
C19 N4 C23 109.4(2)
C24 N4 C23 108.1(2)
C18 C13 C14 121.1(3)
C18 C13 Br3 119.7(2)
C14 C13 Br3 119.1(2)
C13 C14 C15 118.5(3)
C13 C14 H14 120.7
C15 C14 H14 120.7
C14 C15 C16 122.5(2)
C14 C15 Br4 118.0(2)
C16 C15 Br4 119.4(2)
N3 C16 C15 122.2(2)
N3 C16 C17 120.6(2)
C15 C16 C17 117.0(2)
C18 C17 C16 121.0(2)
C18 C17 C24 121.3(2)
C16 C17 C24 117.7(2)
C13 C18 C17 119.8(3)
C13 C18 H18 120.1
C17 C18 H18 120.1
N3 C19 N4 109.0(2)
N3 C19 C20 107.8(2)
N4 C19 C20 111.3(2)
N3 C19 H19 109.6
N4 C19 H19 109.6
C20 C19 H19 109.6
C19 C20 C21 110.8(2)
C19 C20 H20A 109.5
C21 C20 H20A 109.5
C19 C20 H20B 109.5
C21 C20 H20B 109.5
H20A C20 H20B 108.1
C22 C21 C20 109.3(2)
C22 C21 H21A 109.8
C20 C21 H21A 109.8
C22 C21 H21B 109.8
C20 C21 H21B 109.8
H21A C21 H21B 108.3
C21 C22 C23 110.6(2)
C21 C22 H22A 109.5
C23 C22 H22A 109.5
C21 C22 H22B 109.5
C23 C22 H22B 109.5
H22A C22 H22B 108.1
N4 C23 C22 111.6(2)
N4 C23 H23A 109.3
C22 C23 H23A 109.3
N4 C23 H23B 109.3
C22 C23 H23B 109.3
H23A C23 H23B 108.0
N4 C24 C17 110.9(2)
N4 C24 H24A 109.5
C17 C24 H24A 109.5
N4 C24 H24B 109.5
C17 C24 H24B 109.5
H24A C24 H24B 108.0
C16B N3B C19B 119.5(3)
C16B N3B H3NB 118.8(11)
C19B N3B H3NB 116.9(13)
C19B N4B C24B 108.7(3)
C19B N4B C23B 109.4(3)
C24B N4B C23B 108.1(3)
C18B C13B C14B 121.1(3)
C18B C13B Br3B 119.7(3)
C14B C13B Br3B 119.1(3)
C13B C14B C15B 118.5(3)
C13B C14B H14B 120.7
C15B C14B H14B 120.7
C14B C15B C16B 122.5(3)
C14B C15B Br4B 118.0(3)
C16B C15B Br4B 119.4(3)
N3B C16B C15B 122.1(3)
N3B C16B C17B 120.6(3)
C15B C16B C17B 117.0(3)
C18B C17B C16B 121.0(3)
C18B C17B C24B 121.3(3)
C16B C17B C24B 117.7(3)
C13B C18B C17B 119.8(3)
C13B C18B H18B 120.1
C17B C18B H18B 120.1
N3B C19B N4B 109.0(3)
N3B C19B C20B 107.8(3)
N4B C19B C20B 111.3(3)
N3B C19B H19B 109.6
N4B C19B H19B 109.6
C20B C19B H19B 109.6
C19B C20B C21B 110.8(3)
C19B C20B H20C 109.5
C21B C20B H20C 109.5
C19B C20B H20D 109.5
C21B C20B H20D 109.5
H20C C20B H20D 108.1
C22B C21B C20B 109.3(3)
C22B C21B H21C 109.8
C20B C21B H21C 109.8
C22B C21B H21D 109.8
C20B C21B H21D 109.8
H21C C21B H21D 108.3
C21B C22B C23B 110.6(3)
C21B C22B H22C 109.5
C23B C22B H22C 109.5
C21B C22B H22D 109.5
C23B C22B H22D 109.5
H22C C22B H22D 108.1
N4B C23B C22B 111.6(3)
N4B C23B H23C 109.3
C22B C23B H23C 109.3
N4B C23B H23D 109.3
C22B C23B H23D 109.3
H23C C23B H23D 108.0
N4B C24B C17B 110.9(3)
N4B C24B H24C 109.5
C17B C24B H24C 109.5
N4B C24B H24D 109.5
C17B C24B H24D 109.5
H24C C24B H24D 108.0

loop_
_geom_bond_atom_site_label_1
_geom_bond_atom_site_label_2
_geom_bond_distance
Br1 C1 1.894(3)
Br2 C3 1.900(3)
N1 C4 1.378(3)
N1 C7 1.458(3)
N1 H1N 0.845(10)
N2 C7 1.470(3)
N2 C12 1.471(4)
N2 C11 1.477(3)
C1 C2 1.381(4)
C1 C6 1.391(4)
C2 C3 1.390(4)
C2 H2 0.9500
C3 C4 1.403(4)
C4 C5 1.407(4)
C5 C6 1.386(4)
C5 C12 1.503(4)
C6 H6 0.9500
C7 C8 1.521(4)
C7 H7 1.0000
C8 C9 1.522(4)
C8 H8A 0.9900
C8 H8B 0.9900
C9 C10 1.528(4)
C9 H9A 0.9900
C9 H9B 0.9900
C10 C11 1.520(4)
C10 H10A 0.9900
C10 H10B 0.9900
C11 H11A 0.9900
C11 H11B 0.9900
C12 H12A 0.9900
C12 H12B 0.9900
Br1B C1B 1.894(3)
Br2B C3B 1.901(3)
N1B C4B 1.379(4)
N1B C7B 1.458(4)
N1B H1NB 0.811(16)
N2B C7B 1.471(3)
N2B C12B 1.471(4)
N2B C11B 1.476(4)
C1B C2B 1.381(4)
C1B C6B 1.391(4)
C2B C3B 1.390(4)
C2B H2B 0.9500
C3B C4B 1.404(4)
C4B C5B 1.408(4)
C5B C6B 1.387(4)
C5B C12B 1.503(4)
C6B H6B 0.9500
C7B C8B 1.521(4)
C7B H7B 1.0000
C8B C9B 1.522(4)
C8B H8C 0.9900
C8B H8D 0.9900
C9B C10B 1.528(4)
C9B H9C 0.9900
C9B H9D 0.9900
C10B C11B 1.520(4)
C10B H10C 0.9900
C10B H10D 0.9900
C11B H11C 0.9900
C11B H11D 0.9900
C12B H12C 0.9900
C12B H12D 0.9900
Br3 C13 1.897(3)
Br4 C15 1.899(3)
N3 C16 1.381(3)
N3 C19 1.463(3)
N3 H3N 0.848(10)
N4 C19 1.465(3)
N4 C24 1.469(4)
N4 C23 1.476(3)
C13 C18 1.383(4)
C13 C14 1.384(4)
C14 C15 1.386(4)
C14 H14 0.9500
C15 C16 1.401(4)
C16 C17 1.410(4)
C17 C18 1.388(4)
C17 C24 1.505(4)
C18 H18 0.9500
C19 C20 1.517(4)
C19 H19 1.0000
C20 C21 1.526(4)
C20 H20A 0.9900
C20 H20B 0.9900
C21 C22 1.516(4)
C21 H21A 0.9900
C21 H21B 0.9900
C22 C23 1.527(4)
C22 H22A 0.9900
C22 H22B 0.9900
C23 H23A 0.9900
C23 H23B 0.9900
C24 H24A 0.9900
C24 H24B 0.9900
Br3B C13B 1.897(3)
Br4B C15B 1.900(3)
N3B C16B 1.381(4)
N3B C19B 1.463(4)
N3B H3NB 0.809(16)
N4B C19B 1.465(3)
N4B C24B 1.469(4)
N4B C23B 1.476(4)
C13B C18B 1.383(4)
C13B C14B 1.385(4)
C14B C15B 1.386(4)
C14B H14B 0.9500
C15B C16B 1.401(4)
C16B C17B 1.411(4)
C17B C18B 1.388(4)
C17B C24B 1.505(4)
C18B H18B 0.9500
C19B C20B 1.517(4)
C19B H19B 1.0000
C20B C21B 1.526(4)
C20B H20C 0.9900
C20B H20D 0.9900
C21B C22B 1.516(5)
C21B H21C 0.9900
C21B H21D 0.9900
C22B C23B 1.527(4)
C22B H22C 0.9900
C22B H22D 0.9900
C23B H23C 0.9900
C23B H23D 0.9900
C24B H24C 0.9900
C24B H24D 0.9900

loop_
_geom_hbond_atom_site_label_D
_geom_hbond_atom_site_label_H
_geom_hbond_atom_site_label_A
_geom_hbond_distance_DH
_geom_hbond_distance_HA
_geom_hbond_distance_DA
_geom_hbond_angle_DHA
_geom_hbond_site_symmetry_A
N3 H3N N2 0.848(10) 2.57(2) 3.307(3) 145(3) .
N1 H1N N4 0.845(10) 2.65(2) 3.385(3) 146(3) 1_565
N3 H3N Br4 0.848(10) 2.82(4) 3.109(2) 102(3) .
N1 H1N Br2 0.845(10) 2.83(4) 3.101(2) 101(3) .
C12 H12A Br4 0.99 2.94 3.805(3) 146.5 .
C24 H24B Br2 0.99 2.94 3.769(3) 141.6 1_545
C20 H20A Br3 0.99 3.05 3.716(3) 125.4 4_565
C8 H8B Br1 0.99 3.06 3.711(3) 124.3 4_575

loop_
_geom_torsion_atom_site_label_1
_geom_torsion_atom_site_label_2
_geom_torsion_atom_site_label_3
_geom_torsion_atom_site_label_4
_geom_torsion
C6 C1 C2 C3 0.5(4)
Br1 C1 C2 C3 179.6(2)
C1 C2 C3 C4 1.8(4)
C1 C2 C3 Br2 -175.0(2)
C7 N1 C4 C3 -174.8(2)
C7 N1 C4 C5 9.6(4)
C2 C3 C4 N1 -178.5(3)
Br2 C3 C4 N1 -1.8(4)
C2 C3 C4 C5 -2.7(4)
Br2 C3 C4 C5 174.0(2)
N1 C4 C5 C6 177.4(2)
C3 C4 C5 C6 1.5(4)
N1 C4 C5 C12 -2.7(4)
C3 C4 C5 C12 -178.6(2)
C4 C5 C6 C1 0.7(4)
C12 C5 C6 C1 -179.2(3)
C2 C1 C6 C5 -1.7(4)
Br1 C1 C6 C5 179.2(2)
C4 N1 C7 N2 -39.9(3)
C4 N1 C7 C8 -160.7(2)
C12 N2 C7 N1 63.5(3)
C11 N2 C7 N1 -177.9(2)
C12 N2 C7 C8 -177.2(2)
C11 N2 C7 C8 -58.6(3)
N1 C7 C8 C9 177.4(2)
N2 C7 C8 C9 58.0(3)
C7 C8 C9 C10 -55.2(3)
C8 C9 C10 C11 54.8(3)
C7 N2 C11 C10 59.0(3)
C12 N2 C11 C10 177.8(2)
C9 C10 C11 N2 -57.7(3)
C7 N2 C12 C5 -57.5(3)
C11 N2 C12 C5 -177.2(2)
C6 C5 C12 N2 -152.9(2)
C4 C5 C12 N2 27.2(3)
C6B C1B C2B C3B -1(4)
Br1B C1B C2B C3B 176(3)
C1B C2B C3B C4B 0(5)
C1B C2B C3B Br2B 175(3)
C7B N1B C4B C3B 174.7(18)
C7B N1B C4B C5B -11(2)
C2B C3B C4B N1B 172(3)
Br2B C3B C4B N1B -3(3)
C2B C3B C4B C5B -2(3)
Br2B C3B C4B C5B -177(2)
N1B C4B C5B C6B -169(3)
C3B C4B C5B C6B 6(3)
N1B C4B C5B C12B 5(2)
C3B C4B C5B C12B 179.2(17)
C4B C5B C6B C1B -7(3)
C12B C5B C6B C1B 180(2)
C2B C1B C6B C5B 4(4)
Br1B C1B C6B C5B -172(3)
C4B N1B C7B N2B 40.6(12)
C4B N1B C7B C8B 161.4(12)
C12B N2B C7B N1B -63.4(4)
C11B N2B C7B N1B 178.0(4)
C12B N2B C7B C8B 177.3(4)
C11B N2B C7B C8B 58.7(4)
N1B C7B C8B C9B -177.4(4)
N2B C7B C8B C9B -58.0(4)
C7B C8B C9B C10B 55.2(5)
C8B C9B C10B C11B -54.7(5)
C7B N2B C11B C10B -59.0(4)
C12B N2B C11B C10B -177.8(4)
C9B C10B C11B N2B 57.7(5)
C7B N2B C12B C5B 57.8(5)
C11B N2B C12B C5B 177.5(5)
C6B C5B C12B N2B 145(2)
C4B C5B C12B N2B -28.7(13)
C18 C13 C14 C15 0.2(4)
Br3 C13 C14 C15 -178.7(2)
C13 C14 C15 C16 -1.7(4)
C13 C14 C15 Br4 176.5(2)
C19 N3 C16 C15 174.7(2)
C19 N3 C16 C17 -9.4(4)
C14 C15 C16 N3 178.0(3)
Br4 C15 C16 N3 -0.3(4)
C14 C15 C16 C17 1.9(4)
Br4 C15 C16 C17 -176.33(19)
N3 C16 C17 C18 -176.8(2)
C15 C16 C17 C18 -0.7(4)
N3 C16 C17 C24 3.7(4)
C15 C16 C17 C24 179.9(2)
C14 C13 C18 C17 0.9(4)
Br3 C13 C18 C17 179.9(2)
C16 C17 C18 C13 -0.7(4)
C24 C17 C18 C13 178.7(2)
C16 N3 C19 N4 39.2(3)
C16 N3 C19 C20 160.1(2)
C24 N4 C19 N3 -63.5(3)
C23 N4 C19 N3 178.7(2)
C24 N4 C19 C20 177.7(2)
C23 N4 C19 C20 59.9(3)
N3 C19 C20 C21 -178.1(2)
N4 C19 C20 C21 -58.6(3)
C19 C20 C21 C22 54.8(3)
C20 C21 C22 C23 -54.1(3)
C19 N4 C23 C22 -59.5(3)
C24 N4 C23 C22 -177.6(2)
C21 C22 C23 N4 57.5(3)
C19 N4 C24 C17 58.7(3)
C23 N4 C24 C17 177.3(2)
C18 C17 C24 N4 151.8(2)
C16 C17 C24 N4 -28.7(3)
C18B C13B C14B C15B -2(4)
Br3B C13B C14B C15B -178(2)
C13B C14B C15B C16B 5(3)
C13B C14B C15B Br4B -170(3)
C19B N3B C16B C15B -177(2)
C19B N3B C16B C17B 10(3)
C14B C15B C16B N3B -177(2)
Br4B C15B C16B N3B -2(3)
C14B C15B C16B C17B -4(3)
Br4B C15B C16B C17B 171(2)
N3B C16B C17B C18B 174(4)
C15B C16B C17B C18B 0(4)
N3B C16B C17B C24B -5(3)
C15B C16B C17B C24B -178(2)
C14B C13B C18B C17B -1(5)
Br3B C13B C18B C17B 175(4)
C16B C17B C18B C13B 2(5)
C24B C17B C18B C13B -180(3)
C16B N3B C19B N4B -39.4(14)
C16B N3B C19B C20B -160.3(13)
C24B N4B C19B N3B 63.5(4)
C23B N4B C19B N3B -178.7(4)
C24B N4B C19B C20B -177.8(4)
C23B N4B C19B C20B -60.0(4)
N3B C19B C20B C21B 178.1(4)
N4B C19B C20B C21B 58.6(4)
C19B C20B C21B C22B -54.8(5)
C20B C21B C22B C23B 54.1(5)
C19B N4B C23B C22B 59.5(5)
C24B N4B C23B C22B 177.7(4)
C21B C22B C23B N4B -57.5(5)
C19B N4B C24B C17B -58.8(5)
C23B N4B C24B C17B -177.4(5)
C18B C17B C24B N4B -149(4)
C16B C17B C24B N4B 29.2(15)
